data_8103870
loop_
_publ_author_name
'Aurivillius, K.'
'Stalhandske, C.'

_publ_section_title
;
 Neutron diffraction study of mercury(II) chromate hemihydrate, Hg Cr O4
 (H2 O)0.5
;
_journal_name_full
;
Zeitschrift fuer Kristallographie, Kristallgeometrie, Kristallphysik, 
Kristallchemie (-144,1977)
;
_journal_page_first 129
_journal_page_last 141
_journal_volume 142
_journal_year 1975
_chemical_formula_sum 'Cr H Hg O4.5'
_chemical_name_systematic 'Hg (Cr O4) (H2 O)0.5'
_space_group_IT_number 15
_symmetry_space_group_name_Hall '-C 2yc'
_symmetry_space_group_name_H-M 'C 1 2/c 1'
_cell_angle_alpha 90
_cell_angle_beta 121.01
_cell_angle_gamma 90
_cell_formula_units_Z 8
_cell_length_a 11.832
_cell_length_b 5.2616
_cell_length_c 14.637
_cell_volume 780.995
_citation_journal_id_ASTM ZEKGAX
_cod_data_source_file Aurivillius_ZEKGAX_1975_1895.cif
_cod_data_source_block H1Cr1Hg1O4.5
_cod_original_cell_volume 780.9947
_cod_original_formula_sum 'H1 Cr1 Hg1 O4.5'
_cod_database_code 8103870

loop_
_symmetry_equiv_pos_as_xyz
x,y,z
-x,y,-z+1/2
-x,-y,-z
x,-y,z-1/2
x+1/2,y+1/2,z
-x+1/2,y+1/2,-z+1/2
-x+1/2,-y+1/2,-z
x+1/2,-y+1/2,z-1/2

loop_
_atom_site_label
_atom_site_type_symbol
_atom_site_fract_x
_atom_site_fract_y
_atom_site_fract_z
_atom_site_occupancy
_atom_site_U_iso_or_equiv
O2 O-2 0.16292 0.6174 0.16827 1 0.0
O5 O-2 0 0.3967 0.25 1 0.0
Cr1 Cr+6 0.19953 0.4391 0.09833 1 0.0
O3 O-2 0.12129 0.1514 0.07324 1 0.0
H1 H+1 0.0725 0.5076 0.2878 1 0.0
Hg1 Hg+2 -0.0011 0.02619 0.12474 1 0.0
O4 O-2 0.15138 0.5733 -0.01409 1 0.0
O1 O-2 0.36707 0.3913 0.16566 1 0.0
